data_1517872
loop_
_publ_author_name
'Fleischmann, Martin'
'Jones, James S.'
'Gabba\"i, Fran\,cois P.'
'Scheer, Manfred'

_publ_section_title
;
 A comparative study of the coordination behavior of cyclo-P5and
 cyclo-As5ligand complexes towards the trinuclear Lewis acid complex
 (perfluoro-ortho-phenylene)mercury
;
_journal_issue 1
_journal_name_full 'Chem. Sci.'
_journal_page_first 132
_journal_paper_doi 10.1039/C4SC02353F
_journal_volume 6
_journal_year 2015
_chemical_compound_source 'see text'
_chemical_formula_moiety 'C28 H15 As5 F12 Fe Hg3, C H2 Cl2'
_chemical_formula_sum 'C29 H17 As5 Cl2 F12 Fe Hg3'
_chemical_formula_weight 1696.55
_chemical_name_systematic ?
_space_group_IT_number 2
_symmetry_cell_setting triclinic
_symmetry_Int_Tables_number 2
_symmetry_space_group_name_Hall '-P 1'
_symmetry_space_group_name_H-M 'P -1'
_atom_sites_solution_hydrogens geom
_atom_sites_solution_primary direct
_atom_sites_solution_secondary difmap
_cell_angle_alpha 65.329(1)
_cell_angle_beta 78.072(1)
_cell_angle_gamma 66.415(2)
_cell_formula_units_Z 2
_cell_length_a 11.9982(2)
_cell_length_b 13.3448(2)
_cell_length_c 14.1016(2)
_cell_measurement_reflns_used 12839
_cell_measurement_temperature 123(1)
_cell_measurement_theta_max 30.0106
_cell_measurement_theta_min 2.9962
_cell_volume 1878.24(6)
_computing_cell_refinement
;
CrysAlisPro, Agilent Technologies,
Version 1.171.35.21 (release 20-01-2012 CrysAlis171 .NET)
(compiled Jan 23 2012,18:06:46)
;
_computing_data_collection
;
CrysAlisPro, Agilent Technologies,
Version 1.171.35.21 (release 20-01-2012 CrysAlis171 .NET)
(compiled Jan 23 2012,18:06:46)
;
_computing_data_reduction
;
CrysAlisPro, Agilent Technologies,
Version 1.171.35.21 (release 20-01-2012 CrysAlis171 .NET)
(compiled Jan 23 2012,18:06:46)
;
_computing_molecular_graphics 'PLATON (Spek, 1990)'
_computing_publication_material 'PLATON (Spek, 2003)'
_computing_structure_refinement 'SHELXL-97 (Sheldrick, 1997)'
_computing_structure_solution 'SIR-97 (Altomare, 1999)'
_diffrn_ambient_temperature 123(1)
_diffrn_detector_area_resol_mean 10.5431
_diffrn_measured_fraction_theta_full 0.993
_diffrn_measured_fraction_theta_max 0.993
_diffrn_measurement_device_type 'Xcalibur, Ruby, Gemini Ultra'
_diffrn_measurement_method '\w scans'
_diffrn_radiation_monochromator graphite
_diffrn_radiation_probe x-ray
_diffrn_radiation_source 'Enhance (Mo) X-ray Source'
_diffrn_radiation_type MoK\a
_diffrn_radiation_wavelength 0.71073
_diffrn_reflns_av_R_equivalents 0.0292
_diffrn_reflns_av_sigmaI/netI 0.0413
_diffrn_reflns_limit_h_max 15
_diffrn_reflns_limit_h_min -15
_diffrn_reflns_limit_k_max 17
_diffrn_reflns_limit_k_min -17
_diffrn_reflns_limit_l_max 17
_diffrn_reflns_limit_l_min -18
_diffrn_reflns_number 22941
_diffrn_reflns_reduction_process
;
;
_diffrn_reflns_theta_full 27.48
_diffrn_reflns_theta_max 27.48
_diffrn_reflns_theta_min 3.00
_exptl_absorpt_coefficient_mu 17.197
_exptl_absorpt_correction_T_max 0.456
_exptl_absorpt_correction_T_min 0.070
_exptl_absorpt_correction_type analytical
_exptl_absorpt_process_details
;
CrysAlisPro, Agilent Technologies,
Version 1.171.35.21 (release 20-01-2012 CrysAlis171 .NET)
(compiled Jan 23 2012,18:06:46)
Analytical numeric absorption correction using a multifaceted crystal
            model based on expressions derived by R.C. Clark & J.S. Reid.
(Clark, R. C. & Reid, J. S. (1995). Acta Cryst. A51, 887-897)
;
_exptl_crystal_colour brown
_exptl_crystal_density_diffrn 3.000
_exptl_crystal_density_method 'Not Measured'
_exptl_crystal_description block
_exptl_crystal_F_000 1528
_exptl_crystal_size_max 0.2403
_exptl_crystal_size_mid 0.1017
_exptl_crystal_size_min 0.0515
_refine_diff_density_max 1.149
_refine_diff_density_min -0.993
_refine_diff_density_rms 0.140
_refine_ls_extinction_method none
_refine_ls_goodness_of_fit_ref 0.935
_refine_ls_hydrogen_treatment constr
_refine_ls_matrix_type full
_refine_ls_number_parameters 474
_refine_ls_number_reflns 8567
_refine_ls_number_restraints 0
_refine_ls_restrained_S_all 0.935
_refine_ls_R_factor_all 0.0272
_refine_ls_R_factor_gt 0.0200
_refine_ls_shift/su_max 0.002
_refine_ls_shift/su_mean 0.000
_refine_ls_structure_factor_coef Fsqd
_refine_ls_weighting_details 'calc w=1/[\s^2^(Fo^2^)+(0.0150P)^2^]         where P=(Fo^2^+2Fc^2^)/3'
_refine_ls_weighting_scheme calc
_refine_ls_wR_factor_gt 0.0394
_refine_ls_wR_factor_ref 0.0400
_reflns_number_gt 6941
_reflns_number_total 8567
_reflns_threshold_expression >2\s(i)
_cod_data_source_file c4sc02353f2.cif
_cod_data_source_block 1
_cod_depositor_comments
;
The following automatic conversions were performed:

'_symmetry_cell_setting' value 'Triclinic' changed to 'triclinic'
according to
/usr/data/users/saulius/crontab/automatic-downloads/rss-feeds/RSC/lib/dictionaries/cif_core.dic
dictionary named 'cif_core.dic' version 2.4.2 from 2011-04-26.

Automatic conversion script
Id: cif_fix_values 2827 2014-09-09 07:05:25Z andrius 

 Adding full bibliography for 1517871--1517880.cif.
;
_cod_database_code 1517872

loop_
_symmetry_equiv_pos_site_id
_symmetry_equiv_pos_as_xyz
1 x,y,z
2 -x,-y,-z

loop_
_atom_site_aniso_label
_atom_site_aniso_U_11
_atom_site_aniso_U_22
_atom_site_aniso_U_33
_atom_site_aniso_U_23
_atom_site_aniso_U_13
_atom_site_aniso_U_12
Hg1 0.0186(1) 0.0196(1) 0.0160(1) -0.0064(1) 0.0000(1) -0.0086(1)
Hg2 0.0230(1) 0.0195(1) 0.0189(1) -0.0072(1) -0.0026(1) -0.0088(1)
Hg3 0.0211(1) 0.0216(1) 0.0179(1) -0.0091(1) -0.0016(1) -0.0094(1)
As1 0.0318(3) 0.0244(3) 0.0256(3) -0.0067(2) -0.0123(2) -0.0015(2)
As2 0.0275(3) 0.0182(3) 0.0449(3) -0.0020(2) -0.0016(2) -0.0110(2)
As3 0.0409(3) 0.0264(3) 0.0511(3) -0.0202(3) -0.0201(3) -0.0061(2)
As4 0.0411(3) 0.0319(3) 0.0274(3) -0.0148(2) 0.0052(2) -0.0042(2)
As5 0.0196(2) 0.0253(3) 0.0495(3) -0.0134(2) -0.0030(2) -0.0087(2)
Fe1 0.0179(3) 0.0148(3) 0.0163(3) -0.0050(3) -0.0026(2) -0.0065(3)
F1 0.0345(16) 0.0375(17) 0.0358(16) -0.0122(13) -0.0017(13) -0.0219(14)
F2 0.0312(15) 0.0353(16) 0.0264(15) -0.0029(12) 0.0073(12) -0.0197(13)
F3 0.0370(16) 0.0292(15) 0.0123(13) -0.0037(11) 0.0045(11) -0.0139(13)
F4 0.0314(15) 0.0320(15) 0.0204(13) -0.0112(12) -0.0030(11) -0.0146(12)
F5 0.0362(16) 0.0481(18) 0.0230(14) -0.0156(13) 0.0046(12) -0.0231(14)
F6 0.0409(17) 0.0475(18) 0.0255(15) -0.0205(14) -0.0055(13) -0.0142(14)
F7 0.0428(17) 0.0404(17) 0.0362(16) -0.0195(14) -0.0104(13) -0.0191(14)
F8 0.0358(16) 0.0380(17) 0.0310(15) -0.0103(13) -0.0019(12) -0.0234(14)
F9 0.0295(15) 0.0383(16) 0.0187(13) -0.0144(12) -0.0008(11) -0.0143(13)
F10 0.0301(16) 0.070(2) 0.0384(16) -0.0329(15) 0.0056(13) -0.0311(15)
F11 0.0449(18) 0.105(3) 0.0392(18) -0.0409(18) 0.0250(15) -0.059(2)
F12 0.0419(17) 0.067(2) 0.0267(15) -0.0284(15) 0.0141(13) -0.0366(16)
C1 0.021(2) 0.016(2) 0.015(2) -0.0023(18) -0.0005(18) -0.0033(19)
C2 0.016(2) 0.014(2) 0.020(2) -0.0066(18) -0.0019(18) -0.0023(18)
C3 0.020(2) 0.014(2) 0.017(2) -0.0037(18) -0.0053(18) -0.0052(18)
C4 0.023(2) 0.014(2) 0.019(2) -0.0047(18) -0.0017(18) -0.0070(19)
C5 0.021(2) 0.012(2) 0.016(2) -0.0069(18) -0.0032(18) -0.0016(18)
C6 0.027(3) 0.030(3) 0.021(3) -0.007(2) 0.001(2) -0.003(2)
C7 0.021(2) 0.028(3) 0.028(3) -0.008(2) -0.001(2) -0.010(2)
C8 0.028(3) 0.030(3) 0.016(2) -0.007(2) -0.0050(19) -0.014(2)
C9 0.037(3) 0.025(3) 0.023(2) -0.005(2) -0.005(2) -0.017(2)
C10 0.038(3) 0.027(3) 0.026(3) -0.013(2) -0.009(2) -0.010(2)
C11 0.018(2) 0.017(2) 0.019(2) -0.0053(19) 0.0003(18) -0.0070(19)
C12 0.020(2) 0.017(2) 0.014(2) -0.0017(18) 0.0006(18) -0.0073(19)
C13 0.023(2) 0.016(2) 0.028(3) -0.006(2) -0.004(2) -0.007(2)
C14 0.023(2) 0.017(2) 0.027(3) -0.003(2) 0.003(2) -0.008(2)
C15 0.029(3) 0.015(2) 0.015(2) -0.0021(18) 0.0026(19) -0.007(2)
C16 0.023(2) 0.019(2) 0.021(2) -0.0052(19) -0.0048(19) -0.008(2)
C17 0.019(2) 0.018(2) 0.017(2) -0.0064(19) -0.0041(18) -0.0057(19)
C18 0.022(2) 0.021(2) 0.024(2) -0.010(2) -0.0086(19) -0.006(2)
C19 0.023(2) 0.020(2) 0.021(2) -0.006(2) -0.0022(19) -0.005(2)
C20 0.030(3) 0.024(3) 0.019(2) -0.012(2) -0.008(2) -0.002(2)
C21 0.025(2) 0.021(3) 0.032(3) -0.013(2) -0.014(2) -0.005(2)
C22 0.024(2) 0.022(3) 0.023(2) -0.008(2) -0.002(2) -0.010(2)
C23 0.019(2) 0.019(2) 0.023(2) -0.0102(19) -0.0063(18) -0.0061(19)
C24 0.013(2) 0.017(2) 0.018(2) -0.0064(18) 0.0011(17) -0.0062(18)
C25 0.024(2) 0.021(2) 0.016(2) -0.0080(19) -0.0011(18) -0.008(2)
C26 0.024(2) 0.033(3) 0.031(3) -0.015(2) -0.005(2) -0.014(2)
C27 0.024(3) 0.047(3) 0.028(3) -0.019(2) 0.013(2) -0.023(2)
C28 0.033(3) 0.032(3) 0.018(2) -0.014(2) 0.005(2) -0.018(2)
Cl1 0.0490(8) 0.0616(10) 0.0370(7) -0.0040(7) -0.0063(6) -0.0385(8)
Cl2 0.0332(7) 0.0419(8) 0.0372(7) -0.0186(6) -0.0047(6) -0.0149(6)
C29 0.036(3) 0.033(3) 0.034(3) -0.010(2) -0.010(2) -0.016(2)

loop_
_atom_site_label
_atom_site_type_symbol
_atom_site_thermal_displace_type
_atom_site_fract_x
_atom_site_fract_y
_atom_site_fract_z
_atom_site_occupancy
_atom_site_U_iso_or_equiv
_atom_site_calc_flag
_atom_site_refinement_flags
Hg1 Hg Uani 0.45831(1) 0.17452(1) 1.03985(1) 1.000 0.0176(1) . .
Hg2 Hg Uani 0.27491(1) 0.08359(1) 0.93785(1) 1.000 0.0197(1) . .
Hg3 Hg Uani 0.51407(1) 0.18082(1) 0.77630(1) 1.000 0.0188(1) . .
As1 As Uani 0.26978(4) 0.40570(4) 0.85438(4) 1.000 0.0293(2) . .
As2 As Uani 0.12036(4) 0.36435(4) 0.81063(4) 1.000 0.0327(2) . .
As3 As Uani 0.14334(5) 0.40556(4) 0.63206(4) 1.000 0.0364(2) . .
As4 As Uani 0.30211(5) 0.47653(5) 0.56415(4) 1.000 0.0362(2) . .
As5 As Uani 0.37851(4) 0.48009(4) 0.70087(4) 1.000 0.0312(2) . .
Fe1 Fe Uani 0.15362(5) 0.55059(5) 0.69570(4) 1.000 0.0161(2) . .
F1 F Uani 0.0790(2) 0.0199(2) 1.1169(2) 1.000 0.0333(9) . .
F2 F Uani 0.0426(2) 0.0080(2) 1.31630(19) 1.000 0.0328(9) . .
F3 F Uani 0.1863(2) 0.0676(2) 1.39320(17) 1.000 0.0278(8) . .
F4 F Uani 0.3672(2) 0.1366(2) 1.27165(17) 1.000 0.0260(8) . .
F5 F Uani 0.5163(2) 0.1648(2) 0.55873(18) 1.000 0.0331(9) . .
F6 F Uani 0.3855(2) 0.0898(2) 0.48657(19) 1.000 0.0353(10) . .
F7 F Uani 0.2195(2) -0.0027(2) 0.61482(19) 1.000 0.0350(10) . .
F8 F Uani 0.1720(2) -0.0044(2) 0.81095(19) 1.000 0.0323(9) . .
F9 F Uani 0.6647(2) 0.2416(2) 1.08137(17) 1.000 0.0267(8) . .
F10 F Uani 0.8621(2) 0.2846(3) 0.9649(2) 1.000 0.0382(10) . .
F11 F Uani 0.9018(3) 0.2891(3) 0.7668(2) 1.000 0.0513(13) . .
F12 F Uani 0.7474(2) 0.2468(3) 0.68672(19) 1.000 0.0379(10) . .
C1 C Uani 0.0141(4) 0.6567(4) 0.7661(3) 1.000 0.0198(12) . .
C2 C Uani -0.0311(4) 0.6587(3) 0.6794(3) 1.000 0.0174(12) . .
C3 C Uani 0.0380(4) 0.7049(3) 0.5882(3) 1.000 0.0173(12) . .
C4 C Uani 0.1262(4) 0.7315(4) 0.6191(3) 1.000 0.0189(12) . .
C5 C Uani 0.1113(4) 0.7020(3) 0.7284(3) 1.000 0.0168(12) . .
C6 C Uani -0.0360(4) 0.6225(4) 0.8766(3) 1.000 0.0297(17) . .
C7 C Uani -0.1379(4) 0.6278(4) 0.6806(3) 1.000 0.0261(16) . .
C8 C Uani 0.0149(4) 0.7319(4) 0.4778(3) 1.000 0.0233(16) . .
C9 C Uani 0.2127(4) 0.7895(4) 0.5465(3) 1.000 0.0271(16) . .
C10 C Uani 0.1789(4) 0.7226(4) 0.7925(3) 1.000 0.0285(17) . .
C11 C Uani 0.3178(4) 0.1176(4) 1.1276(3) 1.000 0.0184(12) . .
C12 C Uani 0.2425(4) 0.0875(4) 1.0871(3) 1.000 0.0184(12) . .
C13 C Uani 0.1512(4) 0.0509(4) 1.1522(3) 1.000 0.0226(14) . .
C14 C Uani 0.1326(4) 0.0439(4) 1.2547(3) 1.000 0.0246(14) . .
C15 C Uani 0.2052(4) 0.0727(4) 1.2948(3) 1.000 0.0218(14) . .
C16 C Uani 0.2969(4) 0.1092(4) 1.2302(3) 1.000 0.0210(12) . .
C17 C Uani 0.3218(4) 0.0766(4) 0.7897(3) 1.000 0.0178(12) . .
C18 C Uani 0.4116(4) 0.1211(4) 0.7240(3) 1.000 0.0211(12) . .
C19 C Uani 0.4310(4) 0.1230(4) 0.6241(3) 1.000 0.0226(12) . .
C20 C Uani 0.3672(4) 0.0837(4) 0.5857(3) 1.000 0.0244(16) . .
C21 C Uani 0.2815(4) 0.0384(4) 0.6501(3) 1.000 0.0239(16) . .
C22 C Uani 0.2595(4) 0.0371(4) 0.7501(3) 1.000 0.0224(14) . .
C23 C Uani 0.6245(4) 0.2199(4) 0.8425(3) 1.000 0.0188(12) . .
C24 C Uani 0.6017(4) 0.2194(4) 0.9461(3) 1.000 0.0160(12) . .
C25 C Uani 0.6836(4) 0.2415(4) 0.9829(3) 1.000 0.0199(12) . .
C26 C Uani 0.7835(4) 0.2653(4) 0.9254(3) 1.000 0.0263(16) . .
C27 C Uani 0.8033(4) 0.2670(4) 0.8249(3) 1.000 0.0300(17) . .
C28 C Uani 0.7231(4) 0.2461(4) 0.7858(3) 1.000 0.0248(16) . .
Cl1 Cl Uani 0.47060(13) 0.31557(13) 0.28820(10) 1.000 0.0472(5) . .
Cl2 Cl Uani 0.37005(11) 0.43758(11) 0.08071(9) 1.000 0.0350(4) . .
C29 C Uani 0.4602(4) 0.4340(4) 0.1688(4) 1.000 0.0326(17) . .
H6A H Uiso -0.09560 0.69120 0.88750 1.000 0.0450 calc R
H6B H Uiso 0.02880 0.58850 0.92320 1.000 0.0450 calc R
H6C H Uiso -0.07340 0.56610 0.89010 1.000 0.0450 calc R
H7A H Uiso -0.20930 0.69780 0.66380 1.000 0.0390 calc R
H7B H Uiso -0.14990 0.57290 0.74880 1.000 0.0390 calc R
H7C H Uiso -0.12330 0.59270 0.62990 1.000 0.0390 calc R
H8A H Uiso -0.02520 0.68240 0.47790 1.000 0.0350 calc R
H8B H Uiso 0.09100 0.71740 0.43810 1.000 0.0350 calc R
H8C H Uiso -0.03580 0.81310 0.44690 1.000 0.0350 calc R
H9A H Uiso 0.17370 0.87360 0.52340 1.000 0.0400 calc R
H9B H Uiso 0.23550 0.76640 0.48720 1.000 0.0400 calc R
H9C H Uiso 0.28410 0.76550 0.58270 1.000 0.0400 calc R
H10A H Uiso 0.25820 0.72010 0.76020 1.000 0.0430 calc R
H10B H Uiso 0.18720 0.66260 0.86140 1.000 0.0430 calc R
H10C H Uiso 0.13480 0.79850 0.79710 1.000 0.0430 calc R
H29A H Uiso 0.54140 0.42810 0.13720 1.000 0.0390 calc R
H29B H Uiso 0.42470 0.50710 0.18110 1.000 0.0390 calc R

loop_
_atom_type_symbol
_atom_type_description
_atom_type_scat_dispersion_real
_atom_type_scat_dispersion_imag
_atom_type_scat_source
Hg Hg -2.3894 9.2266 'International Tables Vol C Tables 4.2.6.8 and 6.1.1.4'
Fe Fe 0.3463 0.8444 'International Tables Vol C Tables 4.2.6.8 and 6.1.1.4'
F F 0.0171 0.0103 'International Tables Vol C Tables 4.2.6.8 and 6.1.1.4'
Cl Cl 0.1484 0.1585 'International Tables Vol C Tables 4.2.6.8 and 6.1.1.4'
As As 0.0499 2.0058 'International Tables Vol C Tables 4.2.6.8 and 6.1.1.4'
H H 0.0000 0.0000 'International Tables Vol C Tables 4.2.6.8 and 6.1.1.4'
C C 0.0033 0.0016 'International Tables Vol C Tables 4.2.6.8 and 6.1.1.4'

loop_
_geom_angle_atom_site_label_1
_geom_angle_atom_site_label_2
_geom_angle_atom_site_label_3
_geom_angle
_geom_angle_publ_flag
C11 Hg1 C24 174.50(19) yes
As2 Hg2 C12 97.46(14) yes
As2 Hg2 C17 84.46(14) yes
C12 Hg2 C17 175.5(2) yes
C18 Hg3 C23 173.00(18) yes
As2 As1 As5 107.90(3) yes
As2 As1 Fe1 61.66(2) yes
As5 As1 Fe1 61.82(2) yes
Hg2 As2 As1 86.76(2) yes
Hg2 As2 As3 109.70(2) yes
Hg2 As2 Fe1 140.56(3) yes
As1 As2 As3 107.59(3) yes
As1 As2 Fe1 62.38(2) yes
As3 As2 Fe1 62.72(2) yes
As2 As3 As4 108.62(3) yes
As2 As3 Fe1 61.61(2) yes
As4 As3 Fe1 62.91(3) yes
As3 As4 As5 107.82(3) yes
As3 As4 Fe1 62.08(2) yes
As5 As4 Fe1 61.52(2) yes
As1 As5 As4 108.00(3) yes
As1 As5 Fe1 62.21(2) yes
As4 As5 Fe1 63.12(2) yes
As1 Fe1 As2 55.97(2) yes
As1 Fe1 As3 97.57(3) yes
As1 Fe1 As4 97.53(3) yes
As1 Fe1 As5 55.97(2) yes
As1 Fe1 C1 98.06(12) yes
As1 Fe1 C2 130.92(11) yes
As1 Fe1 C3 162.85(11) yes
As1 Fe1 C4 128.66(13) yes
As1 Fe1 C5 97.13(12) yes
As2 Fe1 As3 55.67(2) yes
As2 Fe1 As4 98.01(3) yes
As2 Fe1 As5 99.06(3) yes
As2 Fe1 C1 95.74(13) yes
As2 Fe1 C2 96.72(12) yes
As2 Fe1 C3 129.88(14) yes
As2 Fe1 C4 161.51(14) yes
As2 Fe1 C5 128.11(11) yes
As3 Fe1 As4 55.01(2) yes
As3 Fe1 As5 97.68(3) yes
As3 Fe1 C1 128.32(15) yes
As3 Fe1 C2 96.61(12) yes
As3 Fe1 C3 97.99(12) yes
As3 Fe1 C4 131.20(12) yes
As3 Fe1 C5 162.69(14) yes
As4 Fe1 As5 55.37(2) yes
As4 Fe1 C1 163.26(12) yes
As4 Fe1 C2 128.54(11) yes
As4 Fe1 C3 97.29(11) yes
As4 Fe1 C4 98.81(12) yes
As4 Fe1 C5 131.49(13) yes
As5 Fe1 C1 131.39(14) yes
As5 Fe1 C2 162.91(13) yes
As5 Fe1 C3 128.46(14) yes
As5 Fe1 C4 96.78(15) yes
As5 Fe1 C5 98.10(14) yes
C1 Fe1 C2 39.65(17) yes
C1 Fe1 C3 66.41(16) yes
C1 Fe1 C4 66.46(18) yes
C1 Fe1 C5 39.9(2) yes
C2 Fe1 C3 39.54(17) yes
C2 Fe1 C4 66.62(19) yes
C2 Fe1 C5 66.71(18) yes
C3 Fe1 C4 39.79(19) yes
C3 Fe1 C5 66.42(16) yes
C4 Fe1 C5 39.27(15) yes
Fe1 C1 C2 70.5(3) yes
Fe1 C1 C5 70.3(3) yes
Fe1 C1 C6 128.3(3) yes
C2 C1 C5 108.2(4) no
C2 C1 C6 126.7(5) no
C5 C1 C6 125.0(4) no
Fe1 C2 C1 69.8(3) yes
Fe1 C2 C3 70.4(3) yes
Fe1 C2 C7 129.0(3) yes
C1 C2 C3 107.8(4) no
C1 C2 C7 126.9(4) no
C3 C2 C7 125.2(4) no
Fe1 C3 C2 70.1(2) yes
Fe1 C3 C4 70.1(3) yes
Fe1 C3 C8 129.7(3) yes
C2 C3 C4 108.0(4) no
C2 C3 C8 126.0(4) no
C4 C3 C8 125.8(4) no
Fe1 C4 C3 70.1(3) yes
Fe1 C4 C5 70.1(2) yes
Fe1 C4 C9 128.9(4) yes
C3 C4 C5 108.1(4) no
C3 C4 C9 125.7(4) no
C5 C4 C9 126.1(4) no
Fe1 C5 C1 69.8(3) yes
Fe1 C5 C4 70.6(3) yes
Fe1 C5 C10 128.5(3) yes
C1 C5 C4 108.0(4) no
C1 C5 C10 125.8(4) no
C4 C5 C10 126.1(4) no
Hg1 C11 C12 123.2(3) yes
Hg1 C11 C16 118.4(4) yes
C12 C11 C16 118.5(4) no
Hg2 C12 C11 121.6(3) yes
Hg2 C12 C13 119.7(4) yes
C11 C12 C13 118.5(4) no
F1 C13 C12 120.2(4) yes
F1 C13 C14 118.4(4) yes
C12 C13 C14 121.5(5) no
F2 C14 C13 120.1(4) yes
F2 C14 C15 119.4(4) yes
C13 C14 C15 120.5(5) no
F3 C15 C14 120.6(4) yes
F3 C15 C16 121.0(4) yes
C14 C15 C16 118.4(4) no
F4 C16 C11 120.1(4) yes
F4 C16 C15 117.2(4) yes
C11 C16 C15 122.7(5) no
Hg2 C17 C18 121.1(4) yes
Hg2 C17 C22 120.4(3) yes
C18 C17 C22 118.3(4) no
Hg3 C18 C17 121.7(3) yes
Hg3 C18 C19 120.0(4) yes
C17 C18 C19 118.2(5) no
F5 C19 C18 120.1(4) yes
F5 C19 C20 117.3(4) yes
C18 C19 C20 122.6(5) no
F6 C20 C19 121.4(4) yes
F6 C20 C21 119.4(4) yes
C19 C20 C21 119.2(4) no
F7 C21 C20 120.3(4) yes
F7 C21 C22 120.6(4) yes
C20 C21 C22 119.1(5) no
F8 C22 C17 119.4(4) yes
F8 C22 C21 118.1(4) yes
C17 C22 C21 122.5(5) no
Hg3 C23 C24 122.4(4) yes
Hg3 C23 C28 119.5(3) yes
C24 C23 C28 118.1(5) no
Hg1 C24 C23 120.8(4) yes
Hg1 C24 C25 121.8(3) yes
C23 C24 C25 117.2(4) no
F9 C25 C24 118.8(4) yes
F9 C25 C26 117.4(4) yes
C24 C25 C26 123.8(4) no
F10 C26 C25 121.8(4) yes
F10 C26 C27 119.9(4) yes
C25 C26 C27 118.2(5) no
F11 C27 C26 119.5(5) yes
F11 C27 C28 121.2(4) yes
C26 C27 C28 119.4(5) no
F12 C28 C23 119.4(4) yes
F12 C28 C27 117.3(4) yes
C23 C28 C27 123.3(4) no
C1 C6 H6A 109.00 no
C1 C6 H6B 109.00 no
C1 C6 H6C 110.00 no
H6A C6 H6B 109.00 no
H6A C6 H6C 109.00 no
H6B C6 H6C 110.00 no
C2 C7 H7A 110.00 no
C2 C7 H7B 109.00 no
C2 C7 H7C 109.00 no
H7A C7 H7B 109.00 no
H7A C7 H7C 109.00 no
H7B C7 H7C 109.00 no
C3 C8 H8A 109.00 no
C3 C8 H8B 109.00 no
C3 C8 H8C 109.00 no
H8A C8 H8B 109.00 no
H8A C8 H8C 109.00 no
H8B C8 H8C 110.00 no
C4 C9 H9A 109.00 no
C4 C9 H9B 109.00 no
C4 C9 H9C 109.00 no
H9A C9 H9B 110.00 no
H9A C9 H9C 109.00 no
H9B C9 H9C 109.00 no
C5 C10 H10A 110.00 no
C5 C10 H10B 110.00 no
C5 C10 H10C 110.00 no
H10A C10 H10B 109.00 no
H10A C10 H10C 109.00 no
H10B C10 H10C 109.00 no
Cl1 C29 Cl2 112.1(3) yes
Cl1 C29 H29A 109.00 no
Cl1 C29 H29B 109.00 no
Cl2 C29 H29A 109.00 no
Cl2 C29 H29B 109.00 no
H29A C29 H29B 108.00 no

loop_
_geom_bond_atom_site_label_1
_geom_bond_atom_site_label_2
_geom_bond_distance
_geom_bond_publ_flag
Hg1 C11 2.080(5) yes
Hg1 C24 2.071(5) yes
Hg2 As2 3.3014(6) yes
Hg2 C12 2.079(4) yes
Hg2 C17 2.080(4) yes
Hg3 C18 2.083(5) yes
Hg3 C23 2.090(5) yes
As1 As2 2.3307(8) yes
As1 As5 2.3342(7) yes
As1 Fe1 2.4918(8) yes
As2 As3 2.3233(7) yes
As2 Fe1 2.4752(8) yes
As3 As4 2.3185(9) yes
As3 Fe1 2.5006(8) yes
As4 As5 2.3241(8) yes
As4 Fe1 2.5194(8) yes
As5 Fe1 2.4827(9) yes
Fe1 C1 2.094(5) yes
Fe1 C2 2.103(5) yes
Fe1 C3 2.107(4) yes
Fe1 C4 2.107(5) yes
Fe1 C5 2.101(4) yes
Cl1 C29 1.748(5) yes
Cl2 C29 1.783(5) yes
F1 C13 1.344(6) yes
F2 C14 1.352(6) yes
F3 C15 1.336(5) yes
F4 C16 1.348(6) yes
F5 C19 1.359(5) yes
F6 C20 1.342(5) yes
F7 C21 1.345(6) yes
F8 C22 1.357(6) yes
F9 C25 1.360(5) yes
F10 C26 1.341(6) yes
F11 C27 1.354(6) yes
F12 C28 1.364(5) yes
C1 C5 1.431(7) no
C1 C2 1.423(6) no
C1 C6 1.495(6) no
C2 C7 1.490(7) no
C2 C3 1.424(6) no
C3 C8 1.504(6) no
C3 C4 1.434(7) no
C4 C9 1.506(7) no
C4 C5 1.414(5) no
C5 C10 1.497(7) no
C11 C16 1.381(6) no
C11 C12 1.414(7) no
C12 C13 1.385(7) no
C13 C14 1.385(6) no
C14 C15 1.371(7) no
C15 C16 1.386(7) no
C17 C22 1.372(7) no
C17 C18 1.418(7) no
C18 C19 1.371(6) no
C19 C20 1.373(7) no
C20 C21 1.379(7) no
C21 C22 1.374(6) no
C23 C28 1.367(7) no
C23 C24 1.427(6) no
C24 C25 1.376(7) no
C25 C26 1.372(7) no
C26 C27 1.380(6) no
C27 C28 1.368(7) no
C6 H6C 0.9600 no
C6 H6B 0.9600 no
C6 H6A 0.9600 no
C7 H7B 0.9600 no
C7 H7A 0.9600 no
C7 H7C 0.9600 no
C8 H8B 0.9600 no
C8 H8A 0.9600 no
C8 H8C 0.9600 no
C9 H9B 0.9600 no
C9 H9C 0.9600 no
C9 H9A 0.9600 no
C10 H10C 0.9600 no
C10 H10A 0.9600 no
C10 H10B 0.9600 no
C29 H29A 0.9700 no
C29 H29B 0.9700 no

loop_
_geom_contact_atom_site_label_1
_geom_contact_atom_site_label_2
_geom_contact_distance
_geom_contact_site_symmetry_2
_geom_contact_publ_flag
Hg1 As1 3.4059(6) . no
Hg1 Cl2 3.4984(14) 1_556 no
Hg3 As5 3.4202(6) . no
As1 Hg1 3.4059(6) . no
As1 C6 3.704(5) . no
As1 C10 3.668(5) . no
As2 C6 3.610(5) . no
As2 C7 3.684(5) . no
As2 F11 3.400(4) 1_455 no
As2 C17 3.728(5) . no
As3 C7 3.658(5) . no
As4 C8 3.721(5) . no
As5 C9 3.669(5) . no
As5 C29 3.666(5) 2_666 no
As5 C10 3.727(5) . no
As5 Hg3 3.4202(6) . no
As5 C23 3.634(5) . no
As1 H6B 3.2300 . no
As1 H10B 3.2000 . no
As2 H6C 3.2200 . no
As3 H7C 3.1700 . no
As3 H8A 3.0900 2_566 no
As4 H8B 3.2400 . no
As5 H29B 3.2500 2_666 no
Fe1 H10A 3.4600 . no
Fe1 H10B 3.4100 . no
Cl1 F4 3.202(3) 1_554 no
Cl2 Hg1 3.4984(14) 1_554 no
Cl2 C26 3.614(5) 2_666 no
Cl1 H7A 3.1300 2_566 no
Cl1 H10A 3.0600 2_666 no
Cl2 H29A 3.0600 2_665 no
F1 C28 3.265(6) 2_657 no
F1 F2 2.701(4) . no
F1 C27 3.295(6) 2_657 no
F1 F8 3.034(4) 2_557 no
F2 F7 3.114(4) 2_557 no
F2 F1 2.701(4) . no
F2 F3 2.715(4) . no
F3 C2 3.175(5) 2_567 no
F3 F6 3.119(4) 1_556 no
F3 F2 2.715(4) . no
F3 F4 2.691(4) . no
F3 C3 3.219(5) 2_567 no
F3 F7 2.928(3) 1_556 no
F3 C9 3.345(5) 1_546 no
F4 C19 3.245(6) 2_657 no
F4 Cl1 3.202(3) 1_556 no
F4 F3 2.691(4) . no
F4 F6 2.865(3) 1_556 no
F5 F6 2.696(4) . no
F6 F3 3.119(4) 1_554 no
F6 F5 2.696(4) . no
F6 C20 3.229(6) 2_656 no
F6 F7 2.716(4) . no
F6 F4 2.865(3) 1_554 no
F6 F6 2.800(4) 2_656 no
F7 F6 2.716(4) . no
F7 F2 3.114(4) 2_557 no
F7 F3 2.928(3) 1_554 no
F7 F8 2.698(3) . no
F7 C9 3.327(6) 1_545 no
F8 F9 2.902(4) 2_657 no
F8 F1 3.034(4) 2_557 no
F8 F7 2.698(3) . no
F9 C22 3.334(5) 2_657 no
F9 F8 2.902(4) 2_657 no
F9 F10 2.707(4) . no
F9 C10 3.118(6) 2_667 no
F9 C29 3.238(6) 1_556 no
F10 F11 2.714(4) . no
F10 F9 2.707(4) . no
F10 C10 3.320(5) 2_667 no
F11 As2 3.400(4) 1_655 no
F11 F12 2.694(5) . no
F11 F10 2.714(4) . no
F12 C14 3.339(6) 2_657 no
F12 F11 2.694(5) . no
F12 C8 3.311(6) 2_666 no
F2 H10C 2.7100 2_567 no
F3 H9A 2.5200 1_546 no
F4 H7A 2.6300 2_567 no
F7 H8C 2.5500 2_566 no
F7 H9A 2.7400 1_545 no
F9 H29A 2.6900 1_556 no
F10 H10B 2.7100 2_667 no
F12 H8B 2.3900 2_666 no
F12 H9B 2.4900 2_666 no
C1 C7 2.605(7) . no
C1 As1 3.472(5) . no
C1 As2 3.398(5) . no
C1 C3 2.301(5) . no
C1 C4 2.302(6) . no
C1 C15 3.383(7) 2_567 no
C1 C10 2.606(7) . no
C1 C14 3.571(7) 2_567 no
C2 C6 2.608(6) . no
C2 C15 3.482(7) 2_567 no
C2 C8 2.609(5) . no
C2 F3 3.175(5) 2_567 no
C2 C5 2.311(7) . no
C2 As2 3.430(4) . no
C2 As3 3.448(4) . no
C2 C4 2.312(7) . no
C3 F3 3.219(5) 2_567 no
C3 As3 3.487(4) . no
C3 As4 3.484(4) . no
C3 C1 2.301(5) . no
C3 C5 2.305(6) . no
C3 C7 2.587(7) . no
C3 C9 2.616(7) . no
C4 C10 2.594(6) . no
C4 C1 2.302(6) . no
C4 As4 3.523(5) . no
C4 As5 3.440(5) . no
C4 C2 2.312(7) . no
C4 C8 2.615(7) . no
C5 As5 3.471(4) . no
C5 As1 3.453(4) . no
C5 C6 2.596(6) . no
C5 C2 2.311(7) . no
C5 C3 2.305(6) . no
C5 C9 2.602(6) . no
C5 C14 3.545(7) 2_567 no
C8 F12 3.311(6) 2_666 no
C9 F3 3.345(5) 1_564 no
C9 F7 3.327(6) 1_565 no
C10 F9 3.118(6) 2_667 no
C10 F10 3.320(5) 2_667 no
C10 As1 3.668(5) . no
C10 As5 3.727(5) . no
C12 C23 3.518(7) 2_657 no
C13 C28 3.408(7) 2_657 no
C13 C23 3.519(7) 2_657 no
C14 C5 3.545(7) 2_567 no
C14 C1 3.571(7) 2_567 no
C14 F12 3.339(6) 2_657 no
C15 C2 3.482(7) 2_567 no
C15 C1 3.383(7) 2_567 no
C16 C18 3.574(7) 2_657 no
C17 As2 3.728(5) . no
C18 C16 3.574(7) 2_657 no
C19 F4 3.245(6) 2_657 no
C20 F6 3.229(6) 2_656 no
C22 F9 3.334(5) 2_657 no
C23 C12 3.518(7) 2_657 no
C23 C13 3.519(7) 2_657 no
C23 As5 3.634(5) . no
C26 Cl2 3.614(5) 2_666 no
C27 F1 3.295(6) 2_657 no
C28 C13 3.408(7) 2_657 no
C28 F1 3.265(6) 2_657 no
C29 As5 3.666(5) 2_666 no
C29 F9 3.238(6) 1_554 no
C6 H10B 2.8800 . no
C6 H7B 2.8800 . no
C6 H6B 3.0300 2_567 no
C7 H6C 2.9000 . no
C7 H8A 2.8300 . no
C8 H9B 2.9000 . no
C8 H7C 2.9100 . no
C9 H10A 2.8600 . no
C9 H8B 2.9400 . no
C10 H9C 2.8800 . no
C10 H6B 2.8800 . no
C11 H6A 2.8300 2_567 no
C12 H6A 2.9000 2_567 no
C13 H6A 3.0500 2_567 no
C14 H10C 3.0900 2_567 no
C15 H6A 3.1000 2_567 no
C16 H6A 2.9200 2_567 no
C21 H8C 3.0400 2_566 no
C25 H29B 3.0900 2_666 no
C26 H29B 3.0600 2_666 no
H6A C11 2.8300 2_567 no
H6A C12 2.9000 2_567 no
H6A C13 3.0500 2_567 no
H6A C15 3.1000 2_567 no
H6A C16 2.9200 2_567 no
H6B As1 3.2300 . no
H6B C10 2.8800 . no
H6B H10B 2.3300 . no
H6B C6 3.0300 2_567 no
H6B H6C 2.5800 2_567 no
H6C C7 2.9000 . no
H6C H7B 2.3200 . no
H6C H6B 2.5800 2_567 no
H6C As2 3.2200 . no
H7A F4 2.6300 2_567 no
H7A Cl1 3.1300 2_566 no
H7B C6 2.8800 . no
H7B H6C 2.3200 . no
H7C C8 2.9100 . no
H7C As3 3.1700 . no
H7C H8A 2.3100 . no
H8A As3 3.0900 2_566 no
H8A C7 2.8300 . no
H8A H7C 2.3100 . no
H8B C9 2.9400 . no
H8B H9B 2.3900 . no
H8B F12 2.3900 2_666 no
H8B As4 3.2400 . no
H8C F7 2.5500 2_566 no
H8C C21 3.0400 2_566 no
H9A F7 2.7400 1_565 no
H9A F3 2.5200 1_564 no
H9B C8 2.9000 . no
H9B H8B 2.3900 . no
H9B F12 2.4900 2_666 no
H9C C10 2.8800 . no
H9C H10A 2.3000 . no
H10A Fe1 3.4600 . no
H10A C9 2.8600 . no
H10A H9C 2.3000 . no
H10A Cl1 3.0600 2_666 no
H10B Fe1 3.4100 . no
H10B C6 2.8800 . no
H10B H6B 2.3300 . no
H10B F10 2.7100 2_667 no
H10B As1 3.2000 . no
H10C F2 2.7100 2_567 no
H10C C14 3.0900 2_567 no
H29A F9 2.6900 1_554 no
H29A Cl2 3.0600 2_665 no
H29B As5 3.2500 2_666 no
H29B C25 3.0900 2_666 no
H29B C26 3.0600 2_666 no

loop_
_geom_hbond_atom_site_label_D
_geom_hbond_atom_site_label_H
_geom_hbond_atom_site_label_A
_geom_hbond_distance_DH
_geom_hbond_distance_HA
_geom_hbond_distance_DA
_geom_hbond_angle_DHA
_geom_hbond_site_symmetry_A
_geom_hbond_publ_flag
C8 H8B F12 0.9600 2.3900 3.311(6) 160.00 2_666 yes
C9 H9A F3 0.9600 2.5200 3.345(5) 145.00 1_564 yes
C9 H9B F12 0.9600 2.4900 3.431(5) 166.00 2_666 yes

loop_
_geom_torsion_atom_site_label_1
_geom_torsion_atom_site_label_2
_geom_torsion_atom_site_label_3
_geom_torsion_atom_site_label_4
_geom_torsion
_geom_torsion_publ_flag
As2 Hg2 C12 C13 98.4(4) no
C12 Hg2 As2 As1 68.28(15) no
C17 Hg2 As2 As1 -107.59(15) no
C12 Hg2 As2 As3 175.82(15) no
C17 Hg2 As2 As3 -0.06(15) no
C12 Hg2 As2 Fe1 105.15(15) no
As2 Hg2 C12 C11 -86.8(4) no
As2 Hg2 C17 C18 77.1(4) no
As2 Hg2 C17 C22 -97.8(4) no
C17 Hg2 As2 Fe1 -70.72(15) no
As5 As1 As2 Fe1 -42.42(3) no
As5 As1 As2 As3 2.45(4) no
As2 As1 As5 As4 -2.54(4) no
As5 As1 As2 Hg2 112.10(2) no
As5 As1 Fe1 As4 38.65(3) no
As2 As1 Fe1 As5 -133.26(3) no
As2 As1 Fe1 C1 91.50(15) no
Fe1 As1 As2 Hg2 154.52(2) no
Fe1 As1 As2 As3 44.88(3) no
As5 As1 Fe1 C2 -160.22(17) no
As2 As1 Fe1 C4 157.72(17) no
As5 As1 Fe1 C4 -69.03(17) no
As2 As1 Fe1 C5 131.76(14) no
As5 As1 Fe1 C5 -94.98(14) no
As5 As1 Fe1 C1 -135.24(15) no
As2 As1 Fe1 C2 66.52(16) no
As2 As1 Fe1 As3 -39.08(3) no
As5 As1 Fe1 As3 94.18(3) no
As2 As1 Fe1 As4 -94.61(3) no
As5 As1 Fe1 As2 133.26(3) no
As2 As1 As5 Fe1 42.34(3) no
Fe1 As1 As5 As4 -44.88(3) no
As1 As2 As3 Fe1 -44.70(3) no
Hg2 As2 As3 Fe1 -137.59(3) no
As1 As2 As3 As4 -1.45(4) no
As3 As2 Fe1 C1 133.31(14) no
Hg2 As2 Fe1 C2 -178.29(11) no
As1 As2 Fe1 C2 -135.75(11) no
As3 As2 Fe1 C2 93.43(11) no
Hg2 As2 Fe1 As1 -42.54(4) no
Fe1 As2 As3 As4 43.25(3) no
As1 As2 Fe1 C1 -95.87(13) no
As1 As2 Fe1 As3 130.82(3) no
Hg2 As2 Fe1 As4 51.17(4) no
Hg2 As2 As3 As4 -94.34(3) no
As3 As2 Fe1 As4 -37.12(3) no
Hg2 As2 Fe1 As5 -4.87(5) no
As1 As2 Fe1 As5 37.67(2) no
As3 As2 Fe1 As5 -93.15(3) no
Hg2 As2 Fe1 C1 -138.41(14) no
As3 As2 Fe1 C3 69.42(14) no
Hg2 As2 Fe1 C5 -112.71(18) no
As1 As2 Fe1 As4 93.71(3) no
As3 As2 Fe1 C5 159.01(18) no
As1 As2 Fe1 C5 -70.17(17) no
Hg2 As2 Fe1 C3 157.70(14) no
As1 As2 Fe1 C3 -159.76(14) no
As3 As2 Fe1 As1 -130.82(3) no
Hg2 As2 Fe1 As3 88.28(4) no
Fe1 As3 As4 As5 42.50(3) no
As4 As3 Fe1 C1 159.50(15) no
As2 As3 Fe1 C2 -93.64(11) no
As4 As3 Fe1 As1 -93.92(3) no
As4 As3 Fe1 As2 -133.17(3) no
As2 As3 As4 As5 -0.12(4) no
As2 As3 As4 Fe1 -42.62(3) no
As4 As3 Fe1 As5 -37.41(2) no
As2 As3 Fe1 C1 -67.33(15) no
As2 As3 Fe1 As1 39.25(2) no
As2 As3 Fe1 As5 95.76(3) no
As4 As3 Fe1 C2 133.19(11) no
As2 As3 Fe1 As4 133.17(3) no
As4 As3 Fe1 C3 93.34(13) no
As2 As3 Fe1 C4 -158.20(19) no
As4 As3 Fe1 C4 68.63(19) no
As2 As3 Fe1 C3 -133.50(13) no
As5 As4 Fe1 As1 -38.98(3) no
As3 As4 Fe1 As2 37.46(3) no
As3 As4 As5 Fe1 -42.78(3) no
As5 As4 Fe1 As3 -132.97(3) no
As3 As4 Fe1 As5 132.97(3) no
As5 As4 Fe1 As2 -95.51(3) no
As3 As4 As5 As1 1.64(4) no
As3 As4 Fe1 C3 -94.67(14) no
As5 As4 Fe1 C3 132.36(14) no
As3 As4 Fe1 C4 -134.85(14) no
As5 As4 Fe1 C4 92.19(14) no
As3 As4 Fe1 C5 -159.50(17) no
As3 As4 Fe1 C2 -67.80(16) no
As5 As4 Fe1 C2 159.23(16) no
As3 As4 Fe1 As1 93.99(3) no
Fe1 As4 As5 As1 44.42(3) no
As5 As4 Fe1 C5 67.53(17) no
As1 As5 Fe1 As3 -93.98(3) no
As4 As5 Fe1 As2 93.52(3) no
As1 As5 Fe1 C1 68.32(16) no
As4 As5 Fe1 As3 37.22(2) no
As1 As5 Fe1 As4 -131.20(3) no
As4 As5 Fe1 C3 -69.41(14) no
As1 As5 Fe1 C4 132.76(12) no
As4 As5 Fe1 C4 -96.05(12) no
As1 As5 Fe1 C5 93.17(11) no
As4 As5 Fe1 C5 -135.64(11) no
As4 As5 Fe1 C1 -160.49(16) no
As1 As5 Fe1 C3 159.40(15) no
As4 As5 Fe1 As1 131.20(3) no
As1 As5 Fe1 As2 -37.67(2) no
As3 Fe1 C1 C2 -43.6(3) no
C4 Fe1 C1 C2 81.2(3) no
C5 Fe1 C1 C2 118.5(3) no
As1 Fe1 C1 C5 91.5(2) no
As2 Fe1 C1 C5 147.9(2) no
As3 Fe1 C1 C5 -162.16(19) no
As5 Fe1 C1 C5 40.4(3) no
C2 Fe1 C1 C5 -118.5(3) no
C3 Fe1 C1 C5 -80.9(3) no
C4 Fe1 C1 C5 -37.3(2) no
As1 Fe1 C1 C6 -28.1(5) no
As2 Fe1 C1 C6 28.3(5) no
As3 Fe1 C1 C6 78.3(5) no
As5 Fe1 C1 C6 -79.2(5) no
As5 Fe1 C1 C2 159.0(2) no
C3 Fe1 C1 C2 37.6(3) no
C4 Fe1 C1 C6 -156.9(5) no
C5 Fe1 C1 C6 -119.6(5) no
C4 Fe1 C5 C10 -121.2(5) no
C1 Fe1 C3 C8 -158.5(5) no
C2 Fe1 C3 C8 -120.8(6) no
C4 Fe1 C3 C8 120.5(6) no
C5 Fe1 C3 C8 157.8(5) no
C4 Fe1 C2 C7 157.6(4) no
C5 Fe1 C2 C7 -159.5(4) no
C5 Fe1 C2 C1 -37.9(3) no
As1 Fe1 C2 C3 159.4(2) no
As1 Fe1 C1 C2 -150.0(2) no
As2 Fe1 C1 C2 -93.6(2) no
As4 Fe1 C2 C3 -44.8(3) no
As1 Fe1 C5 C1 -94.1(2) no
As1 Fe1 C4 C3 -162.08(19) no
As3 Fe1 C4 C3 40.3(3) no
As4 Fe1 C4 C3 90.8(2) no
As1 Fe1 C2 C1 41.0(3) no
As2 Fe1 C2 C1 90.9(2) no
As3 Fe1 C2 C1 147.0(2) no
As4 Fe1 C2 C1 -163.2(2) no
C3 Fe1 C2 C1 -118.5(4) no
C4 Fe1 C2 C1 -80.8(3) no
C5 Fe1 C3 C2 -81.4(3) no
As2 Fe1 C3 C4 158.1(2) no
As2 Fe1 C2 C3 -150.6(2) no
As3 Fe1 C2 C3 -94.6(2) no
As5 Fe1 C3 C4 -44.1(3) no
C2 Fe1 C1 C6 121.9(6) no
C3 Fe1 C1 C6 159.5(5) no
C5 Fe1 C2 C3 80.6(3) no
As1 Fe1 C2 C7 -80.7(4) no
As2 Fe1 C2 C7 -30.7(3) no
As3 Fe1 C2 C7 25.3(3) no
As4 Fe1 C2 C7 75.1(4) no
C1 Fe1 C2 C7 -121.6(5) no
C3 Fe1 C2 C7 119.9(4) no
C4 Fe1 C3 C2 -118.7(3) no
C5 Fe1 C4 C3 -118.8(4) no
As1 Fe1 C4 C5 -43.3(3) no
As3 Fe1 C3 C4 -150.6(2) no
As4 Fe1 C3 C4 -95.0(2) no
As5 Fe1 C4 C5 -94.5(3) no
C1 Fe1 C3 C4 81.0(3) no
C2 Fe1 C3 C4 118.7(3) no
As2 Fe1 C5 C1 -42.3(3) no
As4 Fe1 C5 C1 159.27(19) no
As2 Fe1 C3 C2 39.4(3) no
As3 Fe1 C3 C2 90.7(2) no
As4 Fe1 C3 C2 146.3(2) no
As5 Fe1 C3 C2 -162.8(2) no
C1 Fe1 C3 C2 -37.7(3) no
C5 Fe1 C4 C9 120.8(5) no
C4 Fe1 C5 C1 118.6(4) no
As1 Fe1 C5 C4 147.3(3) no
As3 Fe1 C4 C5 159.1(2) no
As4 Fe1 C4 C5 -150.4(3) no
As5 Fe1 C5 C4 90.8(3) no
C1 Fe1 C4 C5 37.9(3) no
C2 Fe1 C4 C5 81.3(3) no
C5 Fe1 C3 C4 37.3(3) no
As2 Fe1 C3 C8 -81.4(5) no
As3 Fe1 C3 C8 -30.0(5) no
As4 Fe1 C3 C8 25.5(5) no
As5 Fe1 C3 C8 76.4(5) no
C2 Fe1 C4 C9 -157.9(4) no
C3 Fe1 C4 C9 -120.4(5) no
C2 Fe1 C4 C3 -37.5(2) no
C3 Fe1 C4 C5 118.8(4) no
As1 Fe1 C4 C9 77.5(4) no
As2 Fe1 C5 C4 -160.9(2) no
As4 Fe1 C5 C4 40.6(4) no
As5 Fe1 C5 C1 -150.6(2) no
C1 Fe1 C5 C4 -118.6(4) no
C2 Fe1 C5 C4 -81.0(3) no
C3 Fe1 C5 C1 80.9(3) no
C3 Fe1 C5 C4 -37.8(3) no
As3 Fe1 C4 C9 -80.1(4) no
As4 Fe1 C4 C9 -29.6(4) no
As4 Fe1 C5 C10 -80.5(4) no
As5 Fe1 C4 C3 146.7(2) no
C1 Fe1 C4 C3 -80.9(3) no
C3 Fe1 C5 C10 -158.9(4) no
C2 Fe1 C5 C1 37.6(2) no
As1 Fe1 C5 C10 26.2(4) no
As2 Fe1 C5 C10 77.9(4) no
C1 Fe1 C5 C10 120.2(5) no
As5 Fe1 C4 C9 26.3(4) no
C1 Fe1 C4 C9 158.7(5) no
C4 Fe1 C2 C3 37.7(2) no
C1 Fe1 C2 C3 118.5(4) no
C2 Fe1 C5 C10 157.8(4) no
As5 Fe1 C5 C10 -30.4(4) no
C6 C1 C5 Fe1 123.6(5) no
C6 C1 C5 C4 -175.9(5) no
C2 C1 C5 C4 -0.2(5) no
C6 C1 C2 C7 0.3(8) no
Fe1 C1 C5 C4 60.5(3) no
C5 C1 C2 C7 -175.3(4) no
C5 C1 C2 C3 0.1(5) no
Fe1 C1 C2 C3 -60.4(3) no
C6 C1 C2 C3 175.7(5) no
Fe1 C1 C5 C10 -123.6(4) no
C2 C1 C5 C10 175.8(4) no
C6 C1 C5 C10 0.1(8) no
C2 C1 C5 Fe1 -60.7(3) no
Fe1 C1 C2 C7 124.2(4) no
C6 C1 C2 Fe1 -123.8(5) no
C5 C1 C2 Fe1 60.5(3) no
C1 C2 C3 C4 0.0(5) no
C1 C2 C3 Fe1 60.1(3) no
C7 C2 C3 Fe1 -124.4(4) no
C7 C2 C3 C4 175.5(4) no
C7 C2 C3 C8 0.8(7) no
Fe1 C2 C3 C4 -60.1(3) no
C1 C2 C3 C8 -174.7(4) no
Fe1 C2 C3 C8 125.2(4) no
C2 C3 C4 Fe1 60.1(3) no
C8 C3 C4 C9 -1.0(8) no
C2 C3 C4 C5 -0.1(5) no
Fe1 C3 C4 C9 124.2(5) no
C8 C3 C4 Fe1 -125.2(4) no
C2 C3 C4 C9 -175.7(5) no
C8 C3 C4 C5 174.6(4) no
Fe1 C3 C4 C5 -60.2(3) no
Fe1 C4 C5 C10 124.1(5) no
C3 C4 C5 C10 -175.8(4) no
C3 C4 C5 Fe1 60.1(3) no
Fe1 C4 C5 C1 -60.0(3) no
C9 C4 C5 C10 -0.2(8) no
C3 C4 C5 C1 0.1(5) no
C9 C4 C5 Fe1 -124.2(5) no
C9 C4 C5 C1 175.8(5) no
Hg1 C11 C12 Hg2 5.4(6) no
C16 C11 C12 C13 0.0(7) no
C12 C11 C16 F4 179.7(4) no
C12 C11 C16 C15 -0.1(8) no
Hg1 C11 C12 C13 -179.8(4) no
C16 C11 C12 Hg2 -174.9(4) no
Hg1 C11 C16 F4 -0.5(6) no
Hg1 C11 C16 C15 179.7(4) no
Hg2 C12 C13 F1 -4.1(6) no
C11 C12 C13 C14 0.3(8) no
C11 C12 C13 F1 -179.0(4) no
Hg2 C12 C13 C14 175.2(4) no
F1 C13 C14 C15 178.9(4) no
F1 C13 C14 F2 -0.8(7) no
C12 C13 C14 F2 179.9(4) no
C12 C13 C14 C15 -0.4(8) no
F2 C14 C15 F3 -1.2(7) no
C13 C14 C15 C16 0.2(8) no
F2 C14 C15 C16 180.0(4) no
C13 C14 C15 F3 179.1(4) no
F3 C15 C16 F4 1.4(7) no
C14 C15 C16 C11 0.0(8) no
F3 C15 C16 C11 -178.8(5) no
C14 C15 C16 F4 -179.8(4) no
Hg2 C17 C18 Hg3 6.1(6) no
Hg2 C17 C18 C19 -174.6(4) no
C22 C17 C18 Hg3 -178.9(4) no
C22 C17 C18 C19 0.4(7) no
Hg2 C17 C22 F8 -4.1(6) no
Hg2 C17 C22 C21 175.5(4) no
C18 C17 C22 F8 -179.1(4) no
C18 C17 C22 C21 0.5(8) no
Hg3 C18 C19 F5 -0.6(6) no
Hg3 C18 C19 C20 179.3(4) no
C17 C18 C19 F5 -179.9(4) no
C17 C18 C19 C20 0.0(8) no
F5 C19 C20 F6 -2.1(7) no
F5 C19 C20 C21 178.7(4) no
C18 C19 C20 F6 178.0(5) no
C18 C19 C20 C21 -1.2(8) no
F6 C20 C21 F7 2.1(7) no
F6 C20 C21 C22 -177.2(4) no
C19 C20 C21 F7 -178.7(4) no
C19 C20 C21 C22 2.0(8) no
F7 C21 C22 F8 -1.4(7) no
F7 C21 C22 C17 179.1(5) no
C20 C21 C22 F8 177.9(4) no
C20 C21 C22 C17 -1.7(8) no
Hg3 C23 C24 Hg1 1.8(6) no
Hg3 C23 C24 C25 177.2(4) no
C28 C23 C24 Hg1 -177.7(4) no
C28 C23 C24 C25 -2.2(7) no
Hg3 C23 C28 F12 0.3(6) no
Hg3 C23 C28 C27 -176.7(4) no
C24 C23 C28 F12 179.8(4) no
C24 C23 C28 C27 2.8(8) no
Hg1 C24 C25 F9 -4.5(6) no
Hg1 C24 C25 C26 176.4(4) no
C23 C24 C25 F9 -179.9(4) no
C23 C24 C25 C26 1.0(8) no
F9 C25 C26 F10 1.9(7) no
F9 C25 C26 C27 -179.2(4) no
C24 C25 C26 F10 -179.0(5) no
C24 C25 C26 C27 -0.1(8) no
F10 C26 C27 F11 -0.5(7) no
F10 C26 C27 C28 179.4(5) no
C25 C26 C27 F11 -179.4(5) no
C25 C26 C27 C28 0.5(7) no
F11 C27 C28 F12 0.9(7) no
F11 C27 C28 C23 178.0(5) no
C26 C27 C28 F12 -179.0(4) no
C26 C27 C28 C23 -1.9(8) no
